data_1004038
loop_
_publ_author_name
'Mairesse, G'
'Barbier, P'
'Wignacourt, J P'

_publ_section_title 'Potassium tetrachloroaluminate'
_journal_coden_ASTM ACBCAR
_journal_name_full 'Acta Crystallographica B (24,1968-38,1982)'
_journal_page_first 1328
_journal_page_last 1330
_journal_paper_doi 10.1107/S0567740878005464
_journal_volume 34
_journal_year 1978
_chemical_formula_structural 'K AL CL4'
_chemical_formula_sum 'Al Cl4 K'
_chemical_name_systematic 'Potassium tetrachloroaluminate'
_space_group_IT_number 4
_symmetry_cell_setting monoclinic
_symmetry_Int_Tables_number 4
_symmetry_space_group_name_Hall 'P 2xa'
_symmetry_space_group_name_H-M 'P 21 1 1'
_cell_angle_alpha 93.10(3)
_cell_angle_beta 90
_cell_angle_gamma 90
_cell_formula_units_Z 4
_cell_length_a 10.481(9)
_cell_length_b 7.183(5)
_cell_length_c 9.273(5)
_cell_volume 697.1
_refine_ls_R_factor_all 0.035
_cod_database_code 1004038

loop_
_symmetry_equiv_pos_as_xyz
x,y,z
1/2+x,-y,-z

loop_
_atom_site_label
_atom_site_type_symbol
_atom_site_symmetry_multiplicity
_atom_site_Wyckoff_symbol
_atom_site_fract_x
_atom_site_fract_y
_atom_site_fract_z
_atom_site_occupancy
_atom_site_attached_hydrogens
_atom_site_calc_flag
Al1 Al3+ 2 a 0.6648 0.0068(5) 0.9336(4) 1. 0 d
Cl1 Cl1- 2 a 0.8263(5) 0.0263(6) 0.7977(5) 1. 0 d
Cl2 Cl1- 2 a 0.4914(4) -0.0553(4) 0.8200(3) 1. 0 d
Cl3 Cl1- 2 a 0.6914(4) -0.2121(4) 0.0782(4) 1. 0 d
Cl4 Cl1- 2 a 0.6520(5) 0.2656(4) 0.0584(5) 1. 0 d
Al2 Al3+ 2 a 0.5565(2) 0.4918(5) 0.5641(4) 1. 0 d
Cl5 Cl1- 2 a 0.3928(5) 0.4697(5) 0.6996(5) 1. 0 d
Cl6 Cl1- 2 a 0.7230(4) 0.5409(5) 0.6892(4) 1. 0 d
Cl7 Cl1- 2 a 0.5321(5) 0.7149(4) 0.4255(4) 1. 0 d
Cl8 Cl1- 2 a 0.5718(5) 0.2341(4) 0.4423(4) 1. 0 d
K1 K1+ 2 a 0.9178(5) 0.4441(4) 0.9452(5) 1. 0 d
K2 K1+ 2 a 0.3049(5) 0.0528(5) 0.5566(5) 1. 0 d

loop_
_atom_type_symbol
_atom_type_oxidation_number
Al3+ 3.000
Cl1- -1.000
K1+ 1.000
